data_4502564
loop_
_publ_author_name
'Kong, De-Nian'
'Xie, Zai-Lai'
'Feng, Mei-Ling'
'Ye, Dong'
'Du, Ke-Zhao'
'Li, Jian-Rong'
'Huang, Xiao-Ying'

_publ_section_title
;
 From One-Dimensional Ribbon to Three-Dimensional Microporous Framework:
 The Syntheses, Crystal Structures, and Properties of a Series of Mercury
 Antimony Chalcogenides
;
_journal_issue 3
_journal_name_full 'Crystal Growth &amp; Design'
_journal_page_first 1364
_journal_paper_doi 10.1021/cg9013834
_journal_volume 10
_journal_year 2010
_chemical_formula_moiety 'Hg S3 Sb, C H4 N'
_chemical_formula_sum 'C H4 Hg N S3 Sb'
_chemical_formula_weight 448.57
_chemical_name_systematic
; 
 ? 
;
_space_group_IT_number 64
_symmetry_cell_setting orthorhombic
_symmetry_space_group_name_Hall '-C 2ac 2'
_symmetry_space_group_name_H-M 'C m c a'
_atom_sites_solution_hydrogens geom
_atom_sites_solution_primary direct
_atom_sites_solution_secondary difmap
_audit_creation_method SHELXL-97
_cell_angle_alpha 90.00
_cell_angle_beta 90.00
_cell_angle_gamma 90.00
_cell_formula_units_Z 8
_cell_length_a 8.880(5)
_cell_length_b 8.976(5)
_cell_length_c 18.883(10)
_cell_measurement_reflns_used 2457
_cell_measurement_temperature 293(2)
_cell_measurement_theta_max 27.4623
_cell_measurement_theta_min 3.2254
_cell_volume 1505.1(14)
_computing_cell_refinement 'Crystalclear (Rigaku Inc., 2007)'
_computing_data_collection 'Crystalclear (Rigaku Inc., 2007)'
_computing_data_reduction 'Crystalclear (Rigaku Inc., 2007)'
_computing_structure_refinement 'SHELXL-97 (Sheldrick, 1997)'
_computing_structure_solution 'SHELXS-97 (Sheldrick, 1990)'
_diffrn_ambient_temperature 293(2)
_diffrn_detector_area_resol_mean 13.6612
_diffrn_measured_fraction_theta_full 0.995
_diffrn_measured_fraction_theta_max 0.995
_diffrn_measurement_device_type 'Rigaku SCXmini'
_diffrn_measurement_method CCD_Profile_fitting
_diffrn_radiation_monochromator graphite
_diffrn_radiation_source 'fine-focus sealed tube'
_diffrn_radiation_type MoK\a
_diffrn_radiation_wavelength 0.71073
_diffrn_reflns_av_R_equivalents 0.1305
_diffrn_reflns_av_sigmaI/netI 0.0943
_diffrn_reflns_limit_h_max 9
_diffrn_reflns_limit_h_min -10
_diffrn_reflns_limit_k_max 10
_diffrn_reflns_limit_k_min -10
_diffrn_reflns_limit_l_max 21
_diffrn_reflns_limit_l_min -22
_diffrn_reflns_number 5293
_diffrn_reflns_theta_full 25.49
_diffrn_reflns_theta_max 25.49
_diffrn_reflns_theta_min 3.40
_exptl_absorpt_coefficient_mu 24.688
_exptl_absorpt_correction_T_max 0.690
_exptl_absorpt_correction_T_min 0.130
_exptl_absorpt_correction_type multi-scan
_exptl_absorpt_process_details 'Crystalclear (Rigaku Inc., 2007)'
_exptl_crystal_colour yellow
_exptl_crystal_density_diffrn 3.959
_exptl_crystal_density_method 'not measured'
_exptl_crystal_description plate-like
_exptl_crystal_F_000 1568
_exptl_crystal_size_max 0.0880
_exptl_crystal_size_mid 0.0790
_exptl_crystal_size_min 0.0150
_refine_diff_density_max 1.773
_refine_diff_density_min -2.860
_refine_diff_density_rms 0.516
_refine_ls_extinction_method none
_refine_ls_goodness_of_fit_ref 1.006
_refine_ls_hydrogen_treatment constr
_refine_ls_matrix_type full
_refine_ls_number_parameters 39
_refine_ls_number_reflns 750
_refine_ls_number_restraints 0
_refine_ls_restrained_S_all 1.006
_refine_ls_R_factor_all 0.0455
_refine_ls_R_factor_gt 0.0384
_refine_ls_shift/su_max 0.000
_refine_ls_shift/su_mean 0.000
_refine_ls_structure_factor_coef Fsqd
_refine_ls_weighting_details 'calc w=1/[\s^2^(Fo^2^)+(0.0000P)^2^+0.0000P] where P=(Fo^2^+2Fc^2^)/3'
_refine_ls_weighting_scheme calc
_refine_ls_wR_factor_gt 0.0810
_refine_ls_wR_factor_ref 0.0831
_reflns_number_gt 616
_reflns_number_total 750
_reflns_threshold_expression >2sigma(I)
_cod_data_source_file cg9013834_si_002.cif
_cod_data_source_block compound-2
_cod_depositor_comments
;
The following automatic conversions were performed:
'_atom_site_symetry_multiplicity' tag replaced with
'_atom_site_symmetry_multiplicity'.

Automatic conversion script
Id: cif_correct_tags 1440 2010-10-19 06:21:57Z saulius 

The following automatic conversions were performed:

'_symmetry_cell_setting' value 'Orthorhombic' changed to
'orthorhombic' according to
/home/saulius/struct/CIF-dictionaries/cif_core.dic dictionary named
'cif_core.dic' version 2.4.2 from
2011-04-26.

'_exptl_absorpt_correction_type' value 'Multi-scan'
changed to 'multi-scan' according to
/home/saulius/struct/CIF-dictionaries/cif_core.dic dictionary named
'cif_core.dic' version 2.4.2 from 2011-04-26.

Automatic conversion script
Id: cif_fix_values 1715 2011-07-08 13:25:40Z adriana 
;
_cod_original_cell_volume 1505.2(15)
_cod_original_sg_symbol_Hall '-C 2bc 2'
_cod_database_code 4502564

loop_
_symmetry_equiv_pos_as_xyz
'x, y, z'
'-x, -y+1/2, z+1/2'
'-x, y+1/2, -z+1/2'
'x, -y, -z'
'x+1/2, y+1/2, z'
'-x+1/2, -y+1, z+1/2'
'-x+1/2, y+1, -z+1/2'
'x+1/2, -y+1/2, -z'
'-x, -y, -z'
'x, y-1/2, -z-1/2'
'x, -y-1/2, z-1/2'
'-x, y, z'
'-x+1/2, -y+1/2, -z'
'x+1/2, y, -z-1/2'
'x+1/2, -y, z-1/2'
'-x+1/2, y+1/2, z'

loop_
_atom_site_label
_atom_site_type_symbol
_atom_site_fract_x
_atom_site_fract_y
_atom_site_fract_z
_atom_site_U_iso_or_equiv
_atom_site_adp_type
_atom_site_occupancy
_atom_site_symmetry_multiplicity
_atom_site_calc_flag
_atom_site_refinement_flags
Sb1 Sb 1.0000 0.45839(10) 0.61691(5) 0.0200(3) Uani 1 2 d S
Hg1 Hg 0.7500 0.68880(7) 0.7500 0.0348(3) Uani 1 2 d S
S1 S 0.7919(3) 0.6364(3) 0.62418(13) 0.0220(6) Uani 1 1 d .
S2 S 1.0000 0.3766(4) 0.73662(17) 0.0226(9) Uani 1 2 d S
N1 N 0.5000 0.4324(13) 0.5932(6) 0.033(3) Uani 1 2 d S
H1A H 0.5000 0.3398 0.6114 0.050 Uiso 1 2 d SR
H1B H 0.5828 0.4814 0.6079 0.050 Uiso 1 1 d R
C1 C 0.5000 0.4238(13) 0.5167(7) 0.027(4) Uani 1 2 d S
H1C H 0.5870 0.3692 0.5019 0.033 Uiso 0.50 1 d PR

loop_
_atom_site_aniso_label
_atom_site_aniso_U_11
_atom_site_aniso_U_22
_atom_site_aniso_U_33
_atom_site_aniso_U_23
_atom_site_aniso_U_13
_atom_site_aniso_U_12
Sb1 0.0220(6) 0.0184(5) 0.0195(5) -0.0028(4) 0.000 0.000
Hg1 0.0342(5) 0.0436(4) 0.0266(4) 0.000 0.0040(3) 0.000
S1 0.0167(14) 0.0241(14) 0.0251(13) 0.0014(11) -0.0030(11) -0.0003(11)
S2 0.021(2) 0.0233(19) 0.0234(19) 0.0039(14) 0.000 0.000
N1 0.029(10) 0.046(8) 0.024(7) 0.003(6) 0.000 0.000
C1 0.044(12) 0.025(8) 0.013(7) 0.002(6) 0.000 0.000

loop_
_atom_type_symbol
_atom_type_description
_atom_type_scat_dispersion_real
_atom_type_scat_dispersion_imag
_atom_type_scat_source
C C 0.0033 0.0016 'International Tables Vol C Tables 4.2.6.8 and 6.1.1.4'
H H 0.0000 0.0000 'International Tables Vol C Tables 4.2.6.8 and 6.1.1.4'
N N 0.0061 0.0033 'International Tables Vol C Tables 4.2.6.8 and 6.1.1.4'
S S 0.1246 0.1234 'International Tables Vol C Tables 4.2.6.8 and 6.1.1.4'
Sb Sb -0.5866 1.5461 'International Tables Vol C Tables 4.2.6.8 and 6.1.1.4'
Hg Hg -2.3894 9.2266 'International Tables Vol C Tables 4.2.6.8 and 6.1.1.4'

loop_
_geom_angle_atom_site_label_1
_geom_angle_atom_site_label_2
_geom_angle_atom_site_label_3
_geom_angle
_geom_angle_site_symmetry_1
_geom_angle_site_symmetry_3
S2 Sb1 S1 98.52(8) . 12_755
S2 Sb1 S1 98.52(8) . .
S1 Sb1 S1 98.11(14) 12_755 .
S1 Hg1 S1 157.85(13) . 7_646
S1 Hg1 S2 94.75(9) . 10_567
S1 Hg1 S2 98.55(9) 7_646 10_567
S1 Hg1 S2 98.55(9) . 5_455
S1 Hg1 S2 94.75(9) 7_646 5_455
S2 Hg1 S2 105.93(13) 10_567 5_455
Sb1 S1 Hg1 107.13(10) . .
Sb1 S2 Hg1 105.77(9) . 10_557
Sb1 S2 Hg1 105.77(9) . 5_545
Hg1 S2 Hg1 104.96(13) 10_557 5_545
C1 N1 H1A 109.4 . .
C1 N1 H1B 109.5 . .
H1A N1 H1B 109.5 . .
N1 C1 C1 111.7(13) . 9_666
N1 C1 H1C 108.5 . .
C1 C1 H1C 110.1 9_666 .

loop_
_geom_bond_atom_site_label_1
_geom_bond_atom_site_label_2
_geom_bond_distance
_geom_bond_site_symmetry_2
Sb1 S2 2.377(4) .
Sb1 S1 2.447(3) 12_755
Sb1 S1 2.447(3) .
Hg1 S1 2.450(3) .
Hg1 S1 2.450(3) 7_646
Hg1 S2 2.799(3) 10_567
Hg1 S2 2.799(3) 5_455
S2 Hg1 2.799(3) 10_557
S2 Hg1 2.799(3) 5_545
N1 C1 1.447(16) .
N1 H1A 0.9000 .
N1 H1B 0.9000 .
C1 C1 1.51(2) 9_666
C1 H1C 0.9569 .

loop_
_geom_hbond_atom_site_label_D
_geom_hbond_atom_site_label_H
_geom_hbond_atom_site_label_A
_geom_hbond_distance_DH
_geom_hbond_distance_HA
_geom_hbond_distance_DA
_geom_hbond_angle_DHA
_geom_hbond_site_symmetry_A
N1 H1A S1 0.90 2.61 3.289(10) 133.0 5_445
N1 H1B S1 0.90 2.34 3.227(8) 168.1 .
N1 H1A S2 0.90 2.89 3.253(12) 105.9 14_457

loop_
_geom_torsion_atom_site_label_1
_geom_torsion_atom_site_label_2
_geom_torsion_atom_site_label_3
_geom_torsion_atom_site_label_4
_geom_torsion
_geom_torsion_site_symmetry_1
_geom_torsion_site_symmetry_4
S2 Sb1 S1 Hg1 16.42(12) . .
S1 Sb1 S1 Hg1 -83.52(12) 12_755 .
S1 Hg1 S1 Sb1 -50.52(8) 7_646 .
S2 Hg1 S1 Sb1 76.33(12) 10_567 .
S2 Hg1 S1 Sb1 -176.76(9) 5_455 .
S1 Sb1 S2 Hg1 174.30(9) 12_755 10_557
S1 Sb1 S2 Hg1 74.70(13) . 10_557
S1 Sb1 S2 Hg1 -74.70(13) 12_755 5_545
S1 Sb1 S2 Hg1 -174.30(9) . 5_545
